data_4122461
loop_
_publ_author_name
'Williams, Derek E.'
'Rietman, Joseph A.'
'Maier, Josef M.'
'Tan, Rui'
'Greytak, Andrew B.'
'Smith, Mark D.'
'Krause, Jeanette A.'
'Shustova, Natalia B.'

_publ_section_title
;
 Energy Transfer on Demand: Photoswitch-Directed Behavior of
 Metal-Porphyrin Frameworks.
;
_journal_issue 34
_journal_name_full 'Journal of the American Chemical Society'
_journal_page_first 11886
_journal_paper_doi 10.1021/ja505589d
_journal_volume 136
_journal_year 2014
_chemical_formula_moiety 'C48 H24 N6 O9 Zn3'
_chemical_formula_sum 'C48 H24 N6 O9 Zn3'
_chemical_formula_weight 1024.84
_chemical_name_systematic
; 
 ? 
;
_space_group_IT_number 129
_symmetry_cell_setting tetragonal
_symmetry_space_group_name_Hall '-P 4a 2a'
_symmetry_space_group_name_H-M 'P 4/n m m :2'
_atom_sites_solution_hydrogens geom
_atom_sites_solution_primary direct
_atom_sites_solution_secondary difmap
_audit_creation_method SHELXL-97
_cell_angle_alpha 90.00
_cell_angle_beta 90.00
_cell_angle_gamma 90.00
_cell_formula_units_Z 2
_cell_length_a 16.710(3)
_cell_length_b 16.710(3)
_cell_length_c 29.890(9)
_cell_measurement_reflns_used 4329
_cell_measurement_temperature 150(2)
_cell_measurement_theta_max 30.93
_cell_measurement_theta_min 2.66
_cell_volume 8346(3)
_computing_cell_refinement 'Bruker SAINT v8.34A'
_computing_data_collection 'Bruker APEX 2 v2014.1'
_computing_data_reduction 'Bruker SAINT v8.34A'
_computing_molecular_graphics 'SHELXS-97 (Sheldrick, 2008)'
_computing_publication_material 'SHELXS-97 (Sheldrick, 2008)'
_computing_structure_refinement 'SHELXL-97 (Sheldrick, 2008)'
_computing_structure_solution 'SHELXS-97 (Sheldrick, 2008)'
_diffrn_ambient_temperature 150(2)
_diffrn_measured_fraction_theta_full 0.979
_diffrn_measured_fraction_theta_max 0.979
_diffrn_measurement_device_type 'Bruker APEXII'
_diffrn_measurement_method 'omega scans'
_diffrn_radiation_monochromator 'Si-<111> channel cut crystal'
_diffrn_radiation_source synchrotron
_diffrn_radiation_type synchrotron
_diffrn_radiation_wavelength 1.03330
_diffrn_reflns_av_R_equivalents 0.1152
_diffrn_reflns_av_sigmaI/netI 0.0618
_diffrn_reflns_limit_h_max 16
_diffrn_reflns_limit_h_min -16
_diffrn_reflns_limit_k_max 16
_diffrn_reflns_limit_k_min -16
_diffrn_reflns_limit_l_max 29
_diffrn_reflns_limit_l_min -28
_diffrn_reflns_number 30876
_diffrn_reflns_theta_full 31.39
_diffrn_reflns_theta_max 31.39
_diffrn_reflns_theta_min 1.98
_exptl_absorpt_coefficient_mu 1.188
_exptl_absorpt_correction_T_max 0.9941
_exptl_absorpt_correction_T_min 0.8609
_exptl_absorpt_correction_type multi-scan
_exptl_absorpt_process_details 'SADABS, v. 2.10, Bruker AXS, Madison, WI'
_exptl_crystal_colour red
_exptl_crystal_density_diffrn 0.408
_exptl_crystal_density_method 'not measured'
_exptl_crystal_description 'squre plates'
_exptl_crystal_F_000 1032
_exptl_crystal_size_max 0.13
_exptl_crystal_size_mid 0.03
_exptl_crystal_size_min 0.01
_refine_diff_density_max 0.314
_refine_diff_density_min -0.421
_refine_diff_density_rms 0.035
_refine_ls_extinction_method none
_refine_ls_goodness_of_fit_ref 0.904
_refine_ls_hydrogen_treatment constr
_refine_ls_matrix_type full
_refine_ls_number_parameters 103
_refine_ls_number_reflns 2539
_refine_ls_number_restraints 0
_refine_ls_restrained_S_all 0.904
_refine_ls_R_factor_all 0.1025
_refine_ls_R_factor_gt 0.0536
_refine_ls_shift/su_max 0.000
_refine_ls_shift/su_mean 0.000
_refine_ls_structure_factor_coef Fsqd
_refine_ls_weighting_details 'calc w=1/[\s^2^(Fo^2^)+(0.1000P)^2^+0.0000P] where P=(Fo^2^+2Fc^2^)/3'
_refine_ls_weighting_scheme calc
_refine_ls_wR_factor_gt 0.1407
_refine_ls_wR_factor_ref 0.1579
_reflns_number_gt 1539
_reflns_number_total 2539
_reflns_threshold_expression >2sigma(I)
_cod_data_source_file ja505589d_si_003.cif
_cod_data_source_block tet1
_cod_depositor_comments 'Adding full bibliography for 4122460--4122461.cif.'
_cod_original_sg_symbol_H-M 'P 4/n m m'
_cod_database_code 4122461

loop_
_symmetry_equiv_pos_as_xyz
'x, y, z'
'-x+1/2, -y+1/2, z'
'-y+1/2, x, z'
'y, -x+1/2, z'
'-x, y+1/2, -z'
'x+1/2, -y, -z'
'y+1/2, x+1/2, -z'
'-y, -x, -z'
'-x, -y, -z'
'x-1/2, y-1/2, -z'
'y-1/2, -x, -z'
'-y, x-1/2, -z'
'x, -y-1/2, z'
'-x-1/2, y, z'
'-y-1/2, -x-1/2, z'
'y, x, z'

loop_
_atom_site_label
_atom_site_type_symbol
_atom_site_fract_x
_atom_site_fract_y
_atom_site_fract_z
_atom_site_U_iso_or_equiv
_atom_site_adp_type
_atom_site_occupancy
_atom_site_symmetry_multiplicity
_atom_site_calc_flag
_atom_site_refinement_flags
C1 C 0.4226(3) 0.4226(3) 0.1527(3) 0.118(3) Uani 1 2 d S
C2 C 0.4521(3) 0.4521(3) 0.1138(3) 0.155(3) Uani 1 2 d S
H2 H 0.4316 0.4316 0.0864 0.186 Uiso 1 2 calc SR
C3 C 0.5089(3) 0.5089(3) 0.1121(3) 0.173(4) Uani 1 2 d S
H3 H 0.5286 0.5286 0.0844 0.207 Uiso 1 2 calc SR
C4 C 0.5381(3) 0.5381(3) 0.1537(3) 0.133(3) Uani 1 2 d S
C5 C 0.5095(3) 0.5095(3) 0.1962(3) 0.164(3) Uani 1 2 d S
H5 H 0.5296 0.5296 0.2237 0.197 Uiso 1 2 calc SR
C6 C 0.4519(3) 0.4519(3) 0.1948(3) 0.151(3) Uani 1 2 d S
H6 H 0.4309 0.4309 0.2219 0.181 Uiso 1 2 calc SR
C7 C 0.60498(19) 0.60498(19) 0.1542(2) 0.133(3) Uani 1 2 d S
C8 C 0.6845(2) 0.5794(2) 0.15435(17) 0.136(2) Uani 1 1 d .
C9 C 0.7092(2) 0.4966(2) 0.15316(18) 0.162(3) Uani 1 1 d .
H9 H 0.6752 0.4510 0.1525 0.195 Uiso 1 1 calc R
C10 C 0.3569(3) 0.3569(3) 0.1534(4) 0.115(4) Uani 1 2 d S
N1 N 0.7500 0.6281(2) 0.15538(18) 0.123(2) Uani 1 2 d S
N2 N 0.2500 0.2500 0.2759(5) 0.248(8) Uani 1 8 d S
N3 N 0.7500 0.7500 0.2410(7) 0.242(8) Uani 1 8 d S
O1 O 0.2500 0.2500 0.0408(3) 0.158(4) Uani 1 8 d S
O2 O 0.33430(17) 0.33430(17) 0.1935(2) 0.138(2) Uani 1 2 d S
O3 O 0.33363(17) 0.33363(17) 0.1160(2) 0.133(2) Uani 1 2 d S
Zn1 Zn 0.2500 0.2500 0.10592(6) 0.0968(7) Uani 1 8 d S
Zn2 Zn 0.2500 0.2500 0.20482(5) 0.0937(7) Uani 1 8 d S
Zn3 Zn 0.7500 0.7500 0.16645(6) 0.1003(7) Uani 1 8 d S

loop_
_atom_site_aniso_label
_atom_site_aniso_U_11
_atom_site_aniso_U_22
_atom_site_aniso_U_33
_atom_site_aniso_U_23
_atom_site_aniso_U_13
_atom_site_aniso_U_12
C1 0.044(2) 0.044(2) 0.265(11) -0.008(3) -0.008(3) -0.002(3)
C2 0.114(4) 0.114(4) 0.237(10) 0.008(3) 0.008(3) -0.077(5)
C3 0.130(5) 0.130(5) 0.259(11) -0.008(4) -0.008(4) -0.085(6)
C4 0.039(2) 0.039(2) 0.319(12) 0.013(4) 0.013(4) 0.004(3)
C5 0.112(4) 0.112(4) 0.269(11) 0.006(4) 0.006(4) -0.061(5)
C6 0.086(3) 0.086(3) 0.282(11) 0.008(4) 0.008(4) -0.045(4)
C7 0.0342(19) 0.0342(19) 0.332(10) -0.001(2) -0.001(2) -0.009(2)
C8 0.039(2) 0.032(2) 0.337(7) 0.006(3) 0.006(3) -0.0015(17)
C9 0.047(2) 0.034(2) 0.406(9) 0.002(3) 0.001(3) 0.0001(17)
C10 0.033(3) 0.033(3) 0.279(14) 0.003(3) 0.003(3) -0.004(3)
N1 0.026(2) 0.029(2) 0.312(7) -0.003(3) 0.000 0.000
N2 0.288(13) 0.288(13) 0.169(15) 0.000 0.000 0.000
N3 0.179(9) 0.179(9) 0.37(3) 0.000 0.000 0.000
O1 0.182(6) 0.182(6) 0.110(8) 0.000 0.000 0.000
O2 0.066(2) 0.066(2) 0.284(7) -0.003(2) -0.003(2) -0.030(2)
O3 0.072(2) 0.072(2) 0.254(7) -0.011(2) -0.011(2) -0.039(2)
Zn1 0.0359(5) 0.0359(5) 0.2184(19) 0.000 0.000 0.000
Zn2 0.0323(5) 0.0323(5) 0.2167(19) 0.000 0.000 0.000
Zn3 0.0299(5) 0.0299(5) 0.241(2) 0.000 0.000 0.000

loop_
_atom_type_symbol
_atom_type_description
_atom_type_scat_dispersion_real
_atom_type_scat_dispersion_imag
_atom_type_scat_source
C C -0.0021 0.0038 'L. Kissel & R.H. Pratt, Acta Cryst A (1990), A46, 170-175.'
H H 0.0000 0.0000 'L. Kissel & R.H. Pratt, Acta Cryst A (1990), A46, 170-175.'
N N -0.0032 0.0076 'L. Kissel & R.H. Pratt, Acta Cryst A (1990), A46, 170-175.'
O O -0.0044 0.0138 'L. Kissel & R.H. Pratt, Acta Cryst A (1990), A46, 170-175.'
Zn Zn -0.5804 2.6715 'L. Kissel & R.H. Pratt, Acta Cryst A (1990), A46, 170-175.'

loop_
_geom_angle_atom_site_label_1
_geom_angle_atom_site_label_2
_geom_angle_atom_site_label_3
_geom_angle
_geom_angle_site_symmetry_1
_geom_angle_site_symmetry_3
C2 C1 C6 120.2(7) . .
C2 C1 C10 121.7(8) . .
C6 C1 C10 118.1(8) . .
C3 C2 C1 123.1(8) . .
C2 C3 C4 116.8(8) . .
C3 C4 C5 123.0(6) . .
C3 C4 C7 119.6(7) . .
C5 C4 C7 117.4(7) . .
C6 C5 C4 116.2(8) . .
C5 C6 C1 120.6(8) . .
C8 C7 C8 125.7(4) . 16
C8 C7 C4 117.2(2) . .
C8 C7 C4 117.2(2) 16 .
N1 C8 C7 125.5(3) . .
N1 C8 C9 110.0(3) . .
C7 C8 C9 124.4(3) . .
C9 C9 C8 106.6(2) 14_755 .
O3 C10 O2 129.8(7) . .
O3 C10 C1 115.4(9) . .
O2 C10 C1 114.8(9) . .
C8 N1 C8 106.7(4) 14_755 .
C8 N1 Zn3 126.32(19) 14_755 .
C8 N1 Zn3 126.32(19) . .
C10 O2 Zn2 123.7(5) . .
C10 O3 Zn1 124.9(5) . .
O1 Zn1 O3 98.70(18) . .
O1 Zn1 O3 98.70(18) . 2
O3 Zn1 O3 162.6(4) . 2
O1 Zn1 O3 98.70(18) . 4
O3 Zn1 O3 88.69(5) . 4
O3 Zn1 O3 88.69(5) 2 4
O1 Zn1 O3 98.70(18) . 3
O3 Zn1 O3 88.69(5) . 3
O3 Zn1 O3 88.69(5) 2 3
O3 Zn1 O3 162.6(4) 4 3
O1 Zn1 Zn2 180.0 . .
O3 Zn1 Zn2 81.30(18) . .
O3 Zn1 Zn2 81.30(18) 2 .
O3 Zn1 Zn2 81.30(18) 4 .
O3 Zn1 Zn2 81.30(18) 3 .
O2 Zn2 O2 88.38(6) 2 4
O2 Zn2 O2 88.38(6) 2 3
O2 Zn2 O2 160.7(4) 4 3
O2 Zn2 O2 160.7(4) 2 .
O2 Zn2 O2 88.38(6) 4 .
O2 Zn2 O2 88.38(6) 3 .
O2 Zn2 N2 99.67(19) 2 .
O2 Zn2 N2 99.67(19) 4 .
O2 Zn2 N2 99.67(19) 3 .
O2 Zn2 N2 99.67(19) . .
O2 Zn2 Zn1 80.33(19) 2 .
O2 Zn2 Zn1 80.33(19) 4 .
O2 Zn2 Zn1 80.33(19) 3 .
O2 Zn2 Zn1 80.33(19) . .
N2 Zn2 Zn1 180.000(1) . .
N1 Zn3 N1 161.6(3) 4_565 3_655
N1 Zn3 N1 88.53(5) 4_565 2_665
N1 Zn3 N1 88.53(5) 3_655 2_665
N1 Zn3 N1 88.53(5) 4_565 .
N1 Zn3 N1 88.53(5) 3_655 .
N1 Zn3 N1 161.6(3) 2_665 .
N1 Zn3 N3 99.22(15) 4_565 .
N1 Zn3 N3 99.22(15) 3_655 .
N1 Zn3 N3 99.22(15) 2_665 .
N1 Zn3 N3 99.22(15) . .

loop_
_geom_bond_atom_site_label_1
_geom_bond_atom_site_label_2
_geom_bond_distance
_geom_bond_site_symmetry_2
C1 C2 1.356(9) .
C1 C6 1.436(10) .
C1 C10 1.553(9) .
C2 C3 1.343(8) .
C3 C4 1.422(9) .
C4 C5 1.441(9) .
C4 C7 1.582(7) .
C5 C6 1.361(8) .
C7 C8 1.396(4) .
C7 C8 1.396(4) 16
C8 N1 1.364(4) .
C8 C9 1.444(5) .
C9 C9 1.365(7) 14_755
C10 O3 1.245(9) .
C10 O2 1.311(9) .
N1 C8 1.364(4) 14_755
N1 Zn3 2.064(4) .
N2 Zn2 2.125(15) .
N3 Zn3 2.23(2) .
O1 Zn1 1.947(9) .
O2 Zn2 2.021(4) .
O3 Zn1 1.999(4) .
Zn1 O3 1.999(4) 2
Zn1 O3 1.999(4) 4
Zn1 O3 1.999(4) 3
Zn1 Zn2 2.956(3) .
Zn2 O2 2.021(4) 2
Zn2 O2 2.021(4) 4
Zn2 O2 2.021(4) 3
Zn3 N1 2.064(4) 4_565
Zn3 N1 2.064(4) 3_655
Zn3 N1 2.064(4) 2_665

loop_
_platon_squeeze_void_nr
_platon_squeeze_void_average_x
_platon_squeeze_void_average_y
_platon_squeeze_void_average_z
_platon_squeeze_void_volume
_platon_squeeze_void_count_electrons
_platon_squeeze_void_content
1 -0.016 0.010 -0.004 6773 1035 ' '
